data_7046951
loop_
_publ_author_name
'Dardun, Vincent'
'Escomel, L\'eon'
'Jeanneau, Erwann'
'Camp, Cl\'ement'

_publ_section_title
;
 On the alcoholysis of alkyl-aluminum(iii) alkoxy-NHC derivatives:
 reactivity of the Al-carbene Lewis pair versus Al-alkyl.
;
_journal_issue 31
_journal_name_full 'Dalton transactions (Cambridge, England : 2003)'
_journal_page_first 10429
_journal_page_last 10433
_journal_paper_doi 10.1039/c8dt01498a
_journal_volume 47
_journal_year 2018
_chemical_absolute_configuration ad
_chemical_formula_moiety 'C66 H107 Al K N2 O7'
_chemical_formula_sum 'C66 H107 Al K N2 O7'
_chemical_formula_weight 1106.62
_space_group_IT_number 9
_space_group_name_Hall 'C -2yc'
_space_group_name_H-M_alt 'C 1 c 1'
_symmetry_cell_setting monoclinic
_symmetry_space_group_name_Hall 'C -2yc'
_symmetry_space_group_name_H-M 'C 1 c 1'
_atom_sites_solution_hydrogens difmap
_atom_sites_solution_primary direct
_audit_update_record
;
2018-06-05 deposited with the CCDC.
2018-06-29 downloaded from the CCDC.
;
_cell_angle_alpha 90
_cell_angle_beta 122.947(17)
_cell_angle_gamma 90
_cell_formula_units_Z 4
_cell_length_a 23.374(3)
_cell_length_b 14.3114(9)
_cell_length_c 26.926(3)
_cell_measurement_reflns_used 12311
_cell_measurement_temperature 150.01(10)
_cell_measurement_theta_max 28.5890
_cell_measurement_theta_min 4.1470
_cell_volume 7559(2)
_computing_cell_refinement 'CrysAlisPro 1.171.38.43 (Rigaku OD, 2015)'
_computing_data_collection 'CrysAlisPro 1.171.38.43 (Rigaku OD, 2015)'
_computing_data_reduction 'CrysAlisPro 1.171.38.43 (Rigaku OD, 2015)'
_computing_molecular_graphics 'CAMERON (Watkin et al., 1996)'
_computing_publication_material 'CRYSTALS (Betteridge et al., 2003)'
_computing_structure_refinement 'CRYSTALS (Betteridge et al., 2003)'
_computing_structure_solution 'SIR97 (Altomare et al., 1999)'
_diffrn_ambient_environment N~2~
_diffrn_ambient_temperature 150.01(10)
_diffrn_detector 'CCD plate'
_diffrn_detector_area_resol_mean 10.4685
_diffrn_detector_type Atlas
_diffrn_measured_fraction_theta_full 0.989
_diffrn_measured_fraction_theta_max 0.920
_diffrn_measurement_device 'four-circle diffractometer'
_diffrn_measurement_device_type 'Xcalibur, Atlas, Gemini ultra'
_diffrn_measurement_method \w
_diffrn_radiation_monochromator graphite
_diffrn_radiation_probe x-ray
_diffrn_radiation_type 'Mo K\a'
_diffrn_radiation_wavelength 0.71073
_diffrn_reflns_av_R_equivalents 0.047
_diffrn_reflns_limit_h_max 29
_diffrn_reflns_limit_h_min -32
_diffrn_reflns_limit_k_max 19
_diffrn_reflns_limit_k_min -19
_diffrn_reflns_limit_l_max 37
_diffrn_reflns_limit_l_min -35
_diffrn_reflns_number 67904
_diffrn_reflns_theta_full 25.204
_diffrn_reflns_theta_max 29.651
_diffrn_reflns_theta_min 2.846
_diffrn_source 'fine-focus sealed X-ray tube'
_diffrn_source_type 'Enhance (Mo) X-ray Source'
_diffrn_standards_number 0
_exptl_absorpt_coefficient_mu 0.125
_exptl_absorpt_correction_T_max 0.980
_exptl_absorpt_correction_T_min 0.946
_exptl_absorpt_correction_type analytical
_exptl_absorpt_process_details
;
CrysAlisPro 1.171.38.43 (Rigaku Oxford Diffraction, 2015)
Analytical numeric absorption correction using a multifaceted crystal
            model based on expressions derived by R.C. Clark & J.S. Reid.
(Clark, R. C. & Reid, J. S. (1995). Acta Cryst. A51, 887-897)
Empirical absorption correction using spherical harmonics,
 implemented in SCALE3 ABSPACK scaling algorithm.
;
_exptl_crystal_colour colorless
_exptl_crystal_density_diffrn 0.972
_exptl_crystal_density_method 'not measured'
_exptl_crystal_description needle
_exptl_crystal_F_000 2420
_exptl_crystal_size_max 0.395
_exptl_crystal_size_mid 0.182
_exptl_crystal_size_min 0.113
_refine_diff_density_max 0.33
_refine_diff_density_min -0.41
_refine_ls_abs_structure_details 'Flack (1983), 14302 Friedel-pairs'
_refine_ls_abs_structure_Flack 0.015(7)
_refine_ls_extinction_method None
_refine_ls_goodness_of_fit_ref 0.9407
_refine_ls_hydrogen_treatment constr
_refine_ls_matrix_type full
_refine_ls_number_parameters 694
_refine_ls_number_reflns 18394
_refine_ls_number_restraints 2
_refine_ls_R_factor_all 0.0684
_refine_ls_R_factor_gt 0.0531
_refine_ls_shift/su_max 0.0094724
_refine_ls_shift/su_mean 0.0006565
_refine_ls_structure_factor_coef Fsqd
_refine_ls_weighting_details
;
 Method, part 1, Chebychev polynomial, (Watkin, 1994, Prince, 1982) 
 [weight] = 1.0/[A~0~*T~0~(x)+A~1~*T~1~(x) ... +A~n-1~]*T~n-1~(x)] 
 where A~i~ are the Chebychev coefficients listed below and x= Fcalc/Fmax 
 Method = Robust Weighting (Prince, 1982) 
 W = [weight] * [1-(deltaF/6*sigmaF)^2^]^2^ 
 A~i~ are: 
 667. 0.102E+04 503. 129. 
;
_refine_ls_weighting_scheme calc
_refine_ls_wR_factor_all 0.1091
_refine_ls_wR_factor_gt 0.0896
_refine_ls_wR_factor_ref 0.1091
_reflns_limit_h_max 29
_reflns_limit_h_min -32
_reflns_limit_k_max 19
_reflns_limit_k_min 0
_reflns_limit_l_max 37
_reflns_limit_l_min -35
_reflns_number_gt 15284
_reflns_number_total 18429
_reflns_threshold_expression I>2.0\s(I)
_oxford_diffrn_Wilson_B_factor 2.68
_oxford_diffrn_Wilson_scale 0.54
_oxford_refine_ls_r_factor_ref 0.0684
_oxford_refine_ls_scale 1.562(3)
_oxford_reflns_number_all 18394
_oxford_reflns_threshold_expression_ref I>-10.0\s(I)
_cod_data_source_file c8dt01498a2.cif
_cod_data_source_block I1
_cod_depositor_comments 'Adding full bibliography for 7046949--7046951.cif.'
_cod_original_cell_volume 7558.6(20)
_cod_original_sg_symbol_H-M 'C c '
_cod_database_code 7046951
_oxdiff_exptl_absorpt_empirical_full_min 0.883
_oxdiff_exptl_absorpt_empirical_full_max 1.159
_oxdiff_exptl_absorpt_empirical_details
;
Empirical correction (ABSPACK) includes:
- Absorption correction using spherical harmonics
- Frame scaling
;
_platon_squeeze_void_probe_radius 1.20

loop_
_symmetry_equiv_pos_as_xyz
x,y,z
x+1/2,y+1/2,z
x,-y,z+1/2
x+1/2,-y+1/2,z+1/2

loop_
_atom_site_label
_atom_site_type_symbol
_atom_site_fract_x
_atom_site_fract_y
_atom_site_fract_z
_atom_site_U_iso_or_equiv
_atom_site_occupancy
_atom_site_adp_type
_atom_site_refinement_flags_posn
K1 K 0.60145(4) 0.49255(5) 0.43570(4) 0.0418 1.0000 Uani .
Al2 Al 0.93882(4) 0.51271(5) 0.55170(4) 0.0222 1.0000 Uani .
O3 O 1.00475(8) 0.58708(12) 0.60348(8) 0.0255 1.0000 Uani .
C4 C 1.05546(12) 0.64767(17) 0.63473(11) 0.0257 1.0000 Uani .
C5 C 1.04532(13) 0.74511(17) 0.62437(11) 0.0275 1.0000 Uani .
C6 C 0.97512(14) 0.78739(18) 0.57773(12) 0.0332 1.0000 Uani .
C7 C 0.95280(15) 0.75608(19) 0.51487(12) 0.0352 1.0000 Uani .
H71 H 0.9087 0.7821 0.4848 0.0524 1.0000 Uiso R
H73 H 0.9857 0.7760 0.5063 0.0533 1.0000 Uiso R
H72 H 0.9505 0.6891 0.5122 0.0530 1.0000 Uiso R
C8 C 0.92199(14) 0.76139(19) 0.59227(13) 0.0350 1.0000 Uani .
H81 H 0.8796 0.7888 0.5640 0.0516 1.0000 Uiso R
H83 H 0.9381 0.7862 0.6317 0.0511 1.0000 Uiso R
H82 H 0.9158 0.6933 0.5911 0.0516 1.0000 Uiso R
C9 C 0.97622(17) 0.89562(19) 0.57677(14) 0.0451 1.0000 Uani .
H91 H 0.9296 0.9184 0.5492 0.0670 1.0000 Uiso R
H93 H 0.9924 0.9197 0.6166 0.0679 1.0000 Uiso R
H92 H 1.0052 0.9172 0.5633 0.0676 1.0000 Uiso R
C10 C 1.10037(14) 0.80541(19) 0.65700(12) 0.0322 1.0000 Uani .
C11 C 1.16501(14) 0.7758(2) 0.70098(12) 0.0345 1.0000 Uani .
C12 C 1.17421(13) 0.6809(2) 0.71211(12) 0.0315 1.0000 Uani .
C13 C 1.12213(12) 0.61516(18) 0.68093(11) 0.0272 1.0000 Uani .
C14 C 1.13915(13) 0.5109(2) 0.69642(12) 0.0326 1.0000 Uani .
C15 C 1.09327(14) 0.4665(2) 0.71438(13) 0.0370 1.0000 Uani .
H153 H 1.1068 0.4010 0.7258 0.0542 1.0000 Uiso R
H151 H 1.0981 0.5001 0.7480 0.0547 1.0000 Uiso R
H152 H 1.0464 0.4709 0.6815 0.0547 1.0000 Uiso R
C16 C 1.13269(14) 0.4591(2) 0.64359(13) 0.0376 1.0000 Uani .
H161 H 1.1447 0.3934 0.6530 0.0568 1.0000 Uiso R
H162 H 1.1637 0.4869 0.6348 0.0562 1.0000 Uiso R
H163 H 1.0857 0.4620 0.6085 0.0561 1.0000 Uiso R
C17 C 1.21332(14) 0.4960(2) 0.74911(14) 0.0483 1.0000 Uani .
H172 H 1.2207 0.4293 0.7557 0.0721 1.0000 Uiso R
H171 H 1.2454 0.5210 0.7393 0.0714 1.0000 Uiso R
H173 H 1.2189 0.5266 0.7840 0.0718 1.0000 Uiso R
H121 H 1.2173 0.6599 0.7432 0.0379 1.0000 Uiso R
C18 C 1.22309(16) 0.8440(2) 0.73438(15) 0.0483 1.0000 Uani .
H181 H 1.2618 0.8182 0.7711 0.0723 1.0000 Uiso R
H183 H 1.2072 0.9004 0.7422 0.0729 1.0000 Uiso R
H182 H 1.2423 0.8622 0.7109 0.0725 1.0000 Uiso R
O19 O 0.92357(9) 0.43623(12) 0.59500(8) 0.0264 1.0000 Uani .
C20 C 0.90812(12) 0.37903(17) 0.62489(11) 0.0244 1.0000 Uani .
C21 C 0.88562(12) 0.41377(18) 0.66134(11) 0.0281 1.0000 Uani .
C22 C 0.87693(13) 0.51816(18) 0.66857(12) 0.0305 1.0000 Uani .
C23 C 0.94466(14) 0.5706(2) 0.69562(12) 0.0358 1.0000 Uani .
H232 H 0.9376 0.6347 0.7010 0.0538 1.0000 Uiso R
H231 H 0.9775 0.5428 0.7331 0.0535 1.0000 Uiso R
H233 H 0.9617 0.5675 0.6696 0.0531 1.0000 Uiso R
C24 C 0.85211(16) 0.5366(2) 0.71034(13) 0.0393 1.0000 Uani .
H243 H 0.8068 0.5087 0.6954 0.0589 1.0000 Uiso R
H242 H 0.8855 0.5121 0.7502 0.0582 1.0000 Uiso R
H241 H 0.8468 0.6031 0.7136 0.0585 1.0000 Uiso R
C25 C 0.82296(13) 0.5605(2) 0.60821(12) 0.0336 1.0000 Uani .
H253 H 0.8165 0.6268 0.6127 0.0500 1.0000 Uiso R
H252 H 0.7800 0.5285 0.5920 0.0501 1.0000 Uiso R
H251 H 0.8381 0.5537 0.5801 0.0496 1.0000 Uiso R
C26 C 0.86944(13) 0.34995(19) 0.69119(12) 0.0323 1.0000 Uani .
C27 C 0.87462(15) 0.2531(2) 0.68757(13) 0.0376 1.0000 Uani .
C28 C 0.89713(14) 0.2217(2) 0.65285(13) 0.0351 1.0000 Uani .
C29 C 0.91372(13) 0.27955(18) 0.62136(11) 0.0287 1.0000 Uani .
C30 C 0.93655(14) 0.23599(18) 0.58263(13) 0.0328 1.0000 Uani .
C31 C 0.94057(19) 0.1290(2) 0.58660(16) 0.0459 1.0000 Uani .
H312 H 0.9603 0.1060 0.5652 0.0691 1.0000 Uiso R
H313 H 0.9698 0.1097 0.6279 0.0681 1.0000 Uiso R
H311 H 0.8947 0.1038 0.5685 0.0684 1.0000 Uiso R
C32 C 0.88475(15) 0.25983(19) 0.51713(12) 0.0344 1.0000 Uani .
H322 H 0.9020 0.2396 0.4937 0.0521 1.0000 Uiso R
H323 H 0.8430 0.2287 0.5033 0.0521 1.0000 Uiso R
H321 H 0.8765 0.3266 0.5121 0.0509 1.0000 Uiso R
C33 C 1.00935(14) 0.2689(2) 0.60394(14) 0.0383 1.0000 Uani .
H331 H 1.0236 0.2399 0.5787 0.0573 1.0000 Uiso R
H333 H 1.0418 0.2494 0.6455 0.0570 1.0000 Uiso R
H332 H 1.0105 0.3372 0.6002 0.0567 1.0000 Uiso R
H281 H 0.9003 0.1561 0.6500 0.0424 1.0000 Uiso R
C34 C 0.8563(2) 0.1871(2) 0.72078(17) 0.0557 1.0000 Uani .
H342 H 0.8436 0.2122 0.7450 0.0686 1.0000 Uiso R
H341 H 0.8596 0.1232 0.7189 0.0684 1.0000 Uiso R
H261 H 0.8549 0.3728 0.7162 0.0386 1.0000 Uiso R
O35 O 0.86435(8) 0.57700(13) 0.50718(8) 0.0276 1.0000 Uani .
C36 C 0.80025(12) 0.57267(18) 0.45341(11) 0.0281 1.0000 Uani .
C37 C 0.76289(13) 0.48307(19) 0.44941(12) 0.0355 1.0000 Uani .
H373 H 0.7185 0.4828 0.4146 0.0522 1.0000 Uiso R
H372 H 0.7596 0.4742 0.4834 0.0535 1.0000 Uiso R
H371 H 0.7880 0.4303 0.4482 0.0529 1.0000 Uiso R
C38 C 0.80680(14) 0.5785(2) 0.40017(12) 0.0387 1.0000 Uani .
H383 H 0.7616 0.5763 0.3635 0.0570 1.0000 Uiso R
H382 H 0.8291 0.6359 0.4022 0.0579 1.0000 Uiso R
H381 H 0.8340 0.5262 0.4018 0.0574 1.0000 Uiso R
C39 C 0.76153(12) 0.65923(19) 0.45520(11) 0.0308 1.0000 Uani .
N40 N 0.69724(11) 0.68101(15) 0.39911(10) 0.0297 1.0000 Uani .
C41 C 0.63628(12) 0.64012(18) 0.38160(11) 0.0287 1.0000 Uani .
N42 N 0.59374(10) 0.67907(15) 0.32637(9) 0.0277 1.0000 Uani .
C43 C 0.52359(13) 0.65139(18) 0.28627(11) 0.0280 1.0000 Uani .
C44 C 0.51021(14) 0.57871(18) 0.24696(12) 0.0301 1.0000 Uani .
C45 C 0.44220(14) 0.5548(2) 0.20641(12) 0.0351 1.0000 Uani .
C46 C 0.38942(14) 0.6010(2) 0.20483(13) 0.0368 1.0000 Uani .
C47 C 0.40509(14) 0.6723(2) 0.24558(13) 0.0359 1.0000 Uani .
C48 C 0.47191(13) 0.69909(19) 0.28642(11) 0.0323 1.0000 Uani .
C49 C 0.48771(16) 0.7761(2) 0.33063(14) 0.0464 1.0000 Uani .
H491 H 0.4478 0.8113 0.3205 0.0695 1.0000 Uiso R
H493 H 0.5064 0.7497 0.3687 0.0704 1.0000 Uiso R
H492 H 0.5220 0.8179 0.3343 0.0701 1.0000 Uiso R
H471 H 0.3705 0.7029 0.2458 0.0436 1.0000 Uiso R
C50 C 0.31550(16) 0.5760(3) 0.15876(16) 0.0568 1.0000 Uani .
H503 H 0.3100 0.5125 0.1462 0.0848 1.0000 Uiso R
H502 H 0.2987 0.6167 0.1261 0.0858 1.0000 Uiso R
H501 H 0.2887 0.5852 0.1751 0.0852 1.0000 Uiso R
H451 H 0.4320 0.5068 0.1795 0.0421 1.0000 Uiso R
C51 C 0.56761(15) 0.5296(2) 0.24757(13) 0.0395 1.0000 Uani .
H512 H 0.5500 0.4747 0.2229 0.0591 1.0000 Uiso R
H511 H 0.6016 0.5105 0.2879 0.0589 1.0000 Uiso R
H513 H 0.5871 0.5720 0.2325 0.0585 1.0000 Uiso R
C52 C 0.62709(14) 0.7403(2) 0.31064(13) 0.0358 1.0000 Uani .
C53 C 0.69315(14) 0.7417(2) 0.35716(13) 0.0373 1.0000 Uani .
H531 H 0.7310 0.7758 0.3615 0.0439 1.0000 Uiso R
H521 H 0.6075 0.7727 0.2749 0.0436 1.0000 Uiso R
H392 H 0.7525 0.6509 0.4870 0.0367 1.0000 Uiso R
H391 H 0.7916 0.7140 0.4650 0.0369 1.0000 Uiso R
C54 C 0.96288(13) 0.45161(18) 0.49846(11) 0.0288 1.0000 Uani .
C55 C 0.98021(14) 0.51386(19) 0.46195(12) 0.0318 1.0000 Uani .
C56 C 1.05191(15) 0.5537(2) 0.49904(14) 0.0414 1.0000 Uani .
H563 H 1.0612 0.5915 0.4745 0.0619 1.0000 Uiso R
H562 H 1.0837 0.5025 0.5149 0.0619 1.0000 Uiso R
H561 H 1.0560 0.5910 0.5312 0.0614 1.0000 Uiso R
C57 C 0.97158(19) 0.4606(3) 0.40879(14) 0.0500 1.0000 Uani .
H573 H 0.9799 0.5020 0.3852 0.0750 1.0000 Uiso R
H572 H 1.0045 0.4089 0.4224 0.0751 1.0000 Uiso R
H571 H 0.9265 0.4370 0.3858 0.0755 1.0000 Uiso R
H551 H 0.9486 0.5665 0.4468 0.0370 1.0000 Uiso R
O58 O 0.67157(12) 0.36121(19) 0.51732(11) 0.0534 1.0000 Uani .
C59 C 0.72058(17) 0.2970(3) 0.52112(16) 0.0493 1.0000 Uani .
C60 C 0.71106(19) 0.2071(2) 0.54530(16) 0.0509 1.0000 Uani .
C61 C 0.6833(3) 0.2420(3) 0.5818(2) 0.0678 1.0000 Uani .
C62 C 0.6564(4) 0.3327(4) 0.5595(3) 0.1071 1.0000 Uani .
H621 H 0.6738 0.3774 0.5903 0.1286 1.0000 Uiso R
H622 H 0.6069 0.3306 0.5405 0.1287 1.0000 Uiso R
H612 H 0.7218 0.2487 0.6244 0.0817 1.0000 Uiso R
H611 H 0.6476 0.2037 0.5780 0.0820 1.0000 Uiso R
H601 H 0.7561 0.1747 0.5712 0.0603 1.0000 Uiso R
H602 H 0.6776 0.1667 0.5132 0.0608 1.0000 Uiso R
H591 H 0.7673 0.3207 0.5479 0.0589 1.0000 Uiso R
H592 H 0.7120 0.2885 0.4818 0.0590 1.0000 Uiso R
O63 O 0.55773(18) 0.3348(2) 0.36592(13) 0.0764 1.0000 Uani .
C64 C 0.5577(2) 0.3155(3) 0.3144(2) 0.0675 1.0000 Uani .
C65 C 0.5534(3) 0.2113(3) 0.3060(2) 0.0744 1.0000 Uani .
C66 C 0.5235(3) 0.1801(3) 0.3402(2) 0.0863 1.0000 Uani .
C67 C 0.5430(3) 0.2508(3) 0.3849(2) 0.0843 1.0000 Uani .
H671 H 0.5850 0.2304 0.4230 0.1017 1.0000 Uiso R
H672 H 0.5062 0.2628 0.3906 0.1018 1.0000 Uiso R
H662 H 0.5413 0.1196 0.3584 0.1043 1.0000 Uiso R
H661 H 0.4731 0.1763 0.3155 0.1051 1.0000 Uiso R
H652 H 0.5992 0.1857 0.3236 0.0885 1.0000 Uiso R
H651 H 0.5244 0.1936 0.2638 0.0895 1.0000 Uiso R
H641 H 0.6000 0.3421 0.3187 0.0815 1.0000 Uiso R
H642 H 0.5168 0.3451 0.2808 0.0813 1.0000 Uiso R
O68 O 0.61943(15) 0.60741(19) 0.52386(12) 0.0639 1.0000 Uani .
C69 C 0.64275(19) 0.6062(3) 0.58496(16) 0.0557 1.0000 Uani .
C70 C 0.67673(19) 0.6982(3) 0.61051(16) 0.0591 1.0000 Uani .
C71 C 0.6616(3) 0.7549(3) 0.5568(2) 0.0783 1.0000 Uani .
C72 C 0.6069(2) 0.7030(3) 0.50582(18) 0.0729 1.0000 Uani .
H721 H 0.5616 0.7207 0.4968 0.0872 1.0000 Uiso R
H722 H 0.6093 0.7111 0.4709 0.0867 1.0000 Uiso R
H711 H 0.6460 0.8163 0.5575 0.0943 1.0000 Uiso R
H712 H 0.7021 0.7579 0.5537 0.0947 1.0000 Uiso R
H702 H 0.6571 0.7279 0.6313 0.0704 1.0000 Uiso R
H701 H 0.7261 0.6903 0.6391 0.0712 1.0000 Uiso R
H691 H 0.6034 0.5994 0.5892 0.0670 1.0000 Uiso R
H692 H 0.6751 0.5551 0.6055 0.0675 1.0000 Uiso R
O73 O 0.47165(14) 0.5341(3) 0.39798(12) 0.0839 1.0000 Uani .
C74 C 0.4453(2) 0.5520(5) 0.4340(2) 0.0991 1.0000 Uani .
C75 C 0.3816(2) 0.4948(5) 0.4095(2) 0.1018 1.0000 Uani .
C76 C 0.3872(2) 0.4241(4) 0.3705(2) 0.0824 1.0000 Uani .
C77 C 0.4226(2) 0.4804(4) 0.34846(19) 0.0770 1.0000 Uani .
H772 H 0.3881 0.5227 0.3146 0.0920 1.0000 Uiso R
H771 H 0.4468 0.4372 0.3365 0.0925 1.0000 Uiso R
H762 H 0.4173 0.3711 0.3953 0.0989 1.0000 Uiso R
H761 H 0.3413 0.3995 0.3373 0.0993 1.0000 Uiso R
H752 H 0.3802 0.4650 0.4420 0.1211 1.0000 Uiso R
H751 H 0.3415 0.5360 0.3858 0.1208 1.0000 Uiso R
H741 H 0.4792 0.5336 0.4758 0.1202 1.0000 Uiso R
H742 H 0.4344 0.6181 0.4327 0.1203 1.0000 Uiso R
H541 H 1.0007 0.4081 0.5223 0.0357 1.0000 Uiso R
H542 H 0.9214 0.4179 0.4701 0.0353 1.0000 Uiso R
H101 H 1.0934 0.8693 0.6486 0.0409 1.0000 Uiso R

loop_
_atom_site_aniso_label
_atom_site_aniso_U_11
_atom_site_aniso_U_22
_atom_site_aniso_U_33
_atom_site_aniso_U_23
_atom_site_aniso_U_13
_atom_site_aniso_U_12
K1 0.0439(3) 0.0404(3) 0.0432(3) 0.0007(3) 0.0251(3) -0.0059(3)
Al2 0.0208(3) 0.0218(3) 0.0231(3) -0.0009(3) 0.0114(3) -0.0006(3)
O3 0.0227(8) 0.0224(8) 0.0288(9) -0.0014(7) 0.0124(7) -0.0036(6)
C4 0.0252(11) 0.0267(11) 0.0259(11) -0.0055(9) 0.0144(10) -0.0035(9)
C5 0.0283(12) 0.0260(11) 0.0277(12) -0.0048(10) 0.0148(10) -0.0028(9)
C6 0.0376(14) 0.0218(11) 0.0346(14) -0.0018(10) 0.0160(12) -0.0018(10)
C7 0.0418(15) 0.0257(12) 0.0314(13) 0.0014(11) 0.0157(12) -0.0029(11)
C8 0.0329(13) 0.0286(13) 0.0376(14) -0.0018(11) 0.0154(12) 0.0043(11)
C9 0.0544(18) 0.0236(13) 0.0451(17) -0.0013(12) 0.0192(15) 0.0011(12)
C10 0.0383(14) 0.0272(12) 0.0381(14) -0.0083(11) 0.0253(12) -0.0086(11)
C11 0.0315(13) 0.0408(15) 0.0334(13) -0.0151(12) 0.0191(11) -0.0140(11)
C12 0.0227(11) 0.0429(15) 0.0275(12) -0.0057(11) 0.0127(10) -0.0037(10)
C13 0.0251(11) 0.0322(13) 0.0234(11) -0.0027(10) 0.0126(9) -0.0003(10)
C14 0.0241(12) 0.0358(14) 0.0330(13) 0.0038(11) 0.0123(11) 0.0059(10)
C15 0.0326(13) 0.0391(15) 0.0351(14) 0.0088(12) 0.0157(12) 0.0043(11)
C16 0.0305(13) 0.0375(15) 0.0443(16) -0.0026(12) 0.0201(12) 0.0038(11)
C17 0.0284(14) 0.0535(19) 0.0458(18) 0.0075(15) 0.0090(13) 0.0056(13)
C18 0.0414(16) 0.0513(19) 0.0558(19) -0.0243(16) 0.0286(15) -0.0218(14)
O19 0.0289(8) 0.0236(8) 0.0307(9) -0.0002(7) 0.0188(7) -0.0003(7)
C20 0.0212(10) 0.0244(11) 0.0270(11) 0.0028(9) 0.0127(9) -0.0006(9)
C21 0.0233(11) 0.0321(13) 0.0282(12) 0.0018(10) 0.0135(10) 0.0012(9)
C22 0.0304(12) 0.0309(13) 0.0310(13) 0.0013(10) 0.0172(11) 0.0032(10)
C23 0.0373(14) 0.0371(14) 0.0336(14) -0.0060(11) 0.0197(12) -0.0003(12)
C24 0.0490(16) 0.0382(15) 0.0394(15) -0.0004(12) 0.0297(14) 0.0053(13)
C25 0.0303(12) 0.0360(14) 0.0363(14) 0.0030(11) 0.0192(11) 0.0093(11)
C26 0.0320(13) 0.0367(14) 0.0316(13) 0.0022(11) 0.0195(11) 0.0006(11)
C27 0.0419(15) 0.0365(15) 0.0405(15) 0.0076(12) 0.0264(13) -0.0005(12)
C28 0.0381(14) 0.0297(13) 0.0398(15) 0.0051(11) 0.0226(12) 0.0007(11)
C29 0.0288(12) 0.0263(12) 0.0303(12) 0.0028(10) 0.0156(10) 0.0027(10)
C30 0.0365(14) 0.0238(12) 0.0413(15) 0.0022(11) 0.0233(12) 0.0028(10)
C31 0.066(2) 0.0259(13) 0.058(2) 0.0056(13) 0.0421(18) 0.0068(14)
C32 0.0441(15) 0.0259(12) 0.0362(14) -0.0041(11) 0.0239(13) -0.0038(11)
C33 0.0385(15) 0.0345(14) 0.0480(16) 0.0066(12) 0.0275(14) 0.0088(12)
C34 0.081(3) 0.0423(17) 0.073(2) 0.0164(17) 0.061(2) 0.0042(17)
O35 0.0206(8) 0.0306(9) 0.0247(8) -0.0006(7) 0.0078(7) 0.0011(7)
C36 0.0239(11) 0.0298(12) 0.0231(11) 0.0005(9) 0.0080(9) 0.0040(9)
C37 0.0277(12) 0.0296(13) 0.0357(14) -0.0021(11) 0.0084(11) -0.0001(10)
C38 0.0332(14) 0.0501(17) 0.0287(13) 0.0027(12) 0.0142(11) 0.0084(12)
C39 0.0234(11) 0.0317(13) 0.0269(12) 0.0001(10) 0.0070(10) 0.0019(10)
N40 0.0259(10) 0.0297(11) 0.0273(10) 0.0030(9) 0.0105(9) 0.0031(8)
C41 0.0244(11) 0.0299(12) 0.0249(12) 0.0024(10) 0.0089(10) 0.0033(9)
N42 0.0220(9) 0.0302(10) 0.0262(10) 0.0036(8) 0.0101(8) 0.0013(8)
C43 0.0265(11) 0.0284(12) 0.0251(12) 0.0035(9) 0.0113(10) 0.0008(9)
C44 0.0336(13) 0.0255(12) 0.0310(13) 0.0048(10) 0.0174(11) 0.0019(10)
C45 0.0359(14) 0.0321(13) 0.0327(13) -0.0017(11) 0.0156(11) -0.0055(11)
C46 0.0265(12) 0.0383(14) 0.0370(14) 0.0081(12) 0.0117(11) -0.0015(11)
C47 0.0283(13) 0.0396(15) 0.0387(14) 0.0077(12) 0.0176(11) 0.0088(11)
C48 0.0313(13) 0.0343(13) 0.0283(12) 0.0031(11) 0.0143(11) 0.0079(11)
C49 0.0422(16) 0.0490(18) 0.0395(16) -0.0079(14) 0.0168(13) 0.0130(14)
C50 0.0311(15) 0.063(2) 0.057(2) -0.0056(18) 0.0120(15) -0.0126(15)
C51 0.0377(14) 0.0396(15) 0.0414(16) -0.0002(13) 0.0216(13) 0.0046(12)
C52 0.0297(13) 0.0375(14) 0.0371(14) 0.0121(12) 0.0162(11) 0.0032(11)
C53 0.0325(13) 0.0327(14) 0.0429(15) 0.0106(12) 0.0180(12) 0.0002(11)
C54 0.0298(12) 0.0275(12) 0.0314(12) -0.0048(10) 0.0180(10) -0.0013(10)
C55 0.0339(13) 0.0335(13) 0.0324(13) -0.0023(11) 0.0210(11) -0.0044(11)
C56 0.0396(15) 0.0495(18) 0.0425(16) -0.0017(13) 0.0271(13) -0.0118(13)
C57 0.065(2) 0.057(2) 0.0444(17) -0.0131(15) 0.0399(17) -0.0156(17)
O58 0.0529(13) 0.0621(15) 0.0522(14) 0.0170(12) 0.0331(12) 0.0096(12)
C59 0.0436(17) 0.056(2) 0.0518(19) -0.0012(16) 0.0281(15) -0.0075(15)
C60 0.0531(19) 0.0476(19) 0.054(2) -0.0068(16) 0.0308(17) -0.0102(15)
C61 0.104(3) 0.052(2) 0.081(3) -0.006(2) 0.072(3) -0.019(2)
C62 0.176(6) 0.096(4) 0.120(4) 0.056(3) 0.127(5) 0.063(4)
O63 0.114(3) 0.0482(15) 0.0592(17) -0.0064(13) 0.0417(18) -0.0176(16)
C64 0.076(3) 0.059(2) 0.077(3) 0.011(2) 0.048(2) 0.000(2)
C65 0.097(3) 0.062(3) 0.086(3) 0.007(2) 0.064(3) 0.012(2)
C66 0.132(5) 0.047(2) 0.094(4) 0.001(2) 0.070(4) -0.009(3)
C67 0.115(4) 0.074(3) 0.059(3) -0.005(2) 0.044(3) -0.031(3)
O68 0.0780(19) 0.0541(15) 0.0510(15) -0.0091(12) 0.0295(14) 0.0067(13)
C69 0.053(2) 0.060(2) 0.055(2) 0.0000(17) 0.0303(17) 0.0104(17)
C70 0.054(2) 0.064(2) 0.052(2) -0.0118(18) 0.0238(17) 0.0102(18)
C71 0.098(4) 0.064(3) 0.066(3) -0.004(2) 0.039(3) -0.010(3)
C72 0.090(3) 0.064(3) 0.050(2) 0.0004(19) 0.029(2) 0.021(2)
O73 0.0494(15) 0.151(3) 0.0560(16) -0.0270(19) 0.0318(14) -0.0198(18)
C74 0.062(3) 0.175(6) 0.068(3) -0.031(4) 0.040(2) -0.007(3)
C75 0.052(2) 0.187(7) 0.068(3) 0.038(4) 0.034(2) 0.014(3)
C76 0.055(2) 0.098(4) 0.075(3) 0.028(3) 0.023(2) 0.007(2)
C77 0.055(2) 0.113(4) 0.053(2) -0.009(2) 0.022(2) -0.007(2)

loop_
_atom_type_symbol
_atom_type_scat_dispersion_real
_atom_type_scat_dispersion_imag
_atom_type_scat_Cromer_Mann_a1
_atom_type_scat_Cromer_Mann_b1
_atom_type_scat_Cromer_Mann_a2
_atom_type_scat_Cromer_Mann_b2
_atom_type_scat_Cromer_Mann_a3
_atom_type_scat_Cromer_Mann_b3
_atom_type_scat_Cromer_Mann_a4
_atom_type_scat_Cromer_Mann_b4
_atom_type_scat_Cromer_Mann_c
_atom_type_scat_source
C 0.0033 0.0016 2.3100 20.8439 1.0200 10.2075 1.5886 0.5687 0.8650 51.6512 0.2156 'International Tables Vol C 4.2.6.8 and 6.1.1.4'
H 0.0000 0.0000 0.4930 10.5109 0.3229 26.1257 0.1402 3.1424 0.0408 57.7998 0.0030 'International Tables Vol C 4.2.6.8 and 6.1.1.4'
N 0.0061 0.0033 12.2126 0.0057 3.1322 9.8933 2.0125 28.9975 1.1663 0.5826 -11.5290 'International Tables Vol C 4.2.6.8 and 6.1.1.4'
O 0.0106 0.0060 3.0485 13.2771 2.2868 5.7011 1.5463 0.3239 0.8670 32.9089 0.2508 'International Tables Vol C 4.2.6.8 and 6.1.1.4'
Al 0.0645 0.0514 6.4202 3.0387 1.9002 0.7426 1.5936 31.5472 1.9646 85.0886 1.1151 'International Tables Vol C 4.2.6.8 and 6.1.1.4'
K 0.2009 0.2494 8.2186 12.7949 7.4398 0.7748 1.0519 213.1870 0.8659 41.6841 1.4228 'International Tables Vol C 4.2.6.8 and 6.1.1.4'

loop_
_geom_angle_atom_site_label_1
_geom_angle_atom_site_label_2
_geom_angle_atom_site_label_3
_geom_angle
_geom_angle_publ_flag
O3 Al2 O19 104.75(9) yes
O3 Al2 O35 109.94(9) yes
O19 Al2 O35 107.18(9) yes
O3 Al2 C54 111.36(10) yes
O19 Al2 C54 115.89(10) yes
O35 Al2 C54 107.58(10) yes
Al2 O3 C4 170.00(17) yes
O3 C4 C5 121.3(2) yes
O3 C4 C13 120.4(2) yes
C5 C4 C13 118.3(2) yes
C4 C5 C6 122.3(2) yes
C4 C5 C10 119.2(2) yes
C6 C5 C10 118.5(2) yes
C5 C6 C7 110.7(2) yes
C5 C6 C8 110.2(2) yes
C7 C6 C8 111.8(2) yes
C5 C6 C9 112.6(2) yes
C7 C6 C9 105.7(2) yes
C8 C6 C9 105.6(2) yes
C6 C7 H71 112.0 no
C6 C7 H73 109.9 no
H71 C7 H73 108.2 no
C6 C7 H72 110.1 no
H71 C7 H72 109.2 no
H73 C7 H72 107.4 no
C6 C8 H81 109.3 no
C6 C8 H83 107.5 no
H81 C8 H83 109.8 no
C6 C8 H82 111.0 no
H81 C8 H82 108.3 no
H83 C8 H82 110.9 no
C6 C9 H91 108.9 no
C6 C9 H93 109.3 no
H91 C9 H93 108.6 no
C6 C9 H92 110.0 no
H91 C9 H92 108.9 no
H93 C9 H92 111.1 no
C5 C10 C11 123.6(3) yes
C5 C10 H101 118.3 no
C11 C10 H101 118.1 no
C10 C11 C12 117.1(2) yes
C10 C11 C18 121.4(3) yes
C12 C11 C18 121.5(3) yes
C11 C12 C13 123.2(2) yes
C11 C12 H121 118.1 no
C13 C12 H121 118.7 no
C4 C13 C12 118.7(2) yes
C4 C13 C14 122.9(2) yes
C12 C13 C14 118.4(2) yes
C13 C14 C15 111.4(2) yes
C13 C14 C16 109.6(2) yes
C15 C14 C16 111.0(2) yes
C13 C14 C17 112.2(2) yes
C15 C14 C17 106.3(2) yes
C16 C14 C17 106.2(2) yes
C14 C15 H153 109.5 no
C14 C15 H151 109.8 no
H153 C15 H151 109.0 no
C14 C15 H152 108.8 no
H153 C15 H152 111.1 no
H151 C15 H152 108.6 no
C14 C16 H161 110.9 no
C14 C16 H162 108.6 no
H161 C16 H162 108.2 no
C14 C16 H163 111.4 no
H161 C16 H163 107.7 no
H162 C16 H163 110.0 no
C14 C17 H172 107.7 no
C14 C17 H171 109.9 no
H172 C17 H171 108.7 no
C14 C17 H173 108.5 no
H172 C17 H173 110.3 no
H171 C17 H173 111.8 no
C11 C18 H181 113.2 no
C11 C18 H183 110.2 no
H181 C18 H183 110.6 no
C11 C18 H182 111.3 no
H181 C18 H182 104.6 no
H183 C18 H182 106.5 no
Al2 O19 C20 176.52(17) yes
O19 C20 C21 121.6(2) yes
O19 C20 C29 120.4(2) yes
C21 C20 C29 118.0(2) yes
C20 C21 C22 123.3(2) yes
C20 C21 C26 118.9(2) yes
C22 C21 C26 117.9(2) yes
C21 C22 C23 111.3(2) yes
C21 C22 C24 112.8(2) yes
C23 C22 C24 105.7(2) yes
C21 C22 C25 109.8(2) yes
C23 C22 C25 110.5(2) yes
C24 C22 C25 106.6(2) yes
C22 C23 H232 108.9 no
C22 C23 H231 109.0 no
H232 C23 H231 110.1 no
C22 C23 H233 110.8 no
H232 C23 H233 108.8 no
H231 C23 H233 109.2 no
C22 C24 H243 112.3 no
C22 C24 H242 110.0 no
H243 C24 H242 109.7 no
C22 C24 H241 110.5 no
H243 C24 H241 105.7 no
H242 C24 H241 108.5 no
C22 C25 H253 110.2 no
C22 C25 H252 110.1 no
H253 C25 H252 108.9 no
C22 C25 H251 109.7 no
H253 C25 H251 109.2 no
H252 C25 H251 108.7 no
C21 C26 C27 123.1(3) yes
C21 C26 H261 119.3 no
C27 C26 H261 117.5 no
C26 C27 C28 116.8(2) yes
C26 C27 C34 120.9(3) yes
C28 C27 C34 122.2(3) yes
C27 C28 C29 124.0(3) yes
C27 C28 H281 117.0 no
C29 C28 H281 118.9 no
C20 C29 C28 119.1(2) yes
C20 C29 C30 121.6(2) yes
C28 C29 C30 119.3(2) yes
C29 C30 C31 112.8(2) yes
C29 C30 C32 109.9(2) yes
C31 C30 C32 106.3(2) yes
C29 C30 C33 110.0(2) yes
C31 C30 C33 105.4(2) yes
C32 C30 C33 112.3(2) yes
C30 C31 H312 109.2 no
C30 C31 H313 109.8 no
H312 C31 H313 108.4 no
C30 C31 H311 109.0 no
H312 C31 H311 109.2 no
H313 C31 H311 111.3 no
C30 C32 H322 109.7 no
C30 C32 H323 110.3 no
H322 C32 H323 108.2 no
C30 C32 H321 110.6 no
H322 C32 H321 109.1 no
H323 C32 H321 109.0 no
C30 C33 H331 109.2 no
C30 C33 H333 110.3 no
H331 C33 H333 108.5 no
C30 C33 H332 110.6 no
H331 C33 H332 107.8 no
H333 C33 H332 110.3 no
C27 C34 H342 118.5 no
C27 C34 H341 122.0 no
H342 C34 H341 119.4 no
Al2 O35 C36 142.08(16) yes
O35 C36 C37 111.0(2) yes
O35 C36 C38 111.7(2) yes
C37 C36 C38 109.1(2) yes
O35 C36 C39 104.21(19) yes
C37 C36 C39 110.7(2) yes
C38 C36 C39 110.1(2) yes
C36 C37 H373 110.5 no
C36 C37 H372 112.4 no
H373 C37 H372 109.2 no
C36 C37 H371 109.0 no
H373 C37 H371 108.7 no
H372 C37 H371 106.9 no
C36 C38 H383 109.9 no
C36 C38 H382 108.9 no
H383 C38 H382 109.9 no
C36 C38 H381 108.4 no
H383 C38 H381 110.1 no
H382 C38 H381 109.6 no
C36 C39 N40 115.1(2) yes
C36 C39 H392 109.4 no
N40 C39 H392 109.4 no
C36 C39 H391 107.5 no
N40 C39 H391 106.7 no
H392 C39 H391 108.5 no
C39 N40 C41 123.7(2) yes
C39 N40 C53 123.2(2) yes
C41 N40 C53 113.0(2) yes
N40 C41 N42 101.8(2) yes
C41 N42 C43 123.7(2) yes
C41 N42 C52 113.0(2) yes
C43 N42 C52 123.0(2) yes
N42 C43 C44 117.9(2) yes
N42 C43 C48 119.9(2) yes
C44 C43 C48 122.2(2) yes
C43 C44 C45 117.8(2) yes
C43 C44 C51 120.6(2) yes
C45 C44 C51 121.5(3) yes
C44 C45 C46 121.7(3) yes
C44 C45 H451 119.4 no
C46 C45 H451 119.0 no
C45 C46 C47 118.6(2) yes
C45 C46 C50 120.8(3) yes
C47 C46 C50 120.6(3) yes
C46 C47 C48 121.8(3) yes
C46 C47 H471 119.8 no
C48 C47 H471 118.4 no
C43 C48 C47 117.9(2) yes
C43 C48 C49 121.3(2) yes
C47 C48 C49 120.8(2) yes
C48 C49 H491 112.0 no
C48 C49 H493 109.4 no
H491 C49 H493 108.8 no
C48 C49 H492 111.5 no
H491 C49 H492 109.2 no
H493 C49 H492 105.7 no
C46 C50 H503 112.8 no
C46 C50 H502 109.1 no
H503 C50 H502 110.5 no
C46 C50 H501 109.3 no
H503 C50 H501 107.6 no
H502 C50 H501 107.5 no
C44 C51 H512 109.1 no
C44 C51 H511 108.9 no
H512 C51 H511 109.0 no
C44 C51 H513 108.7 no
H512 C51 H513 110.1 no
H511 C51 H513 111.0 no
N42 C52 C53 105.9(2) yes
N42 C52 H521 126.0 no
C53 C52 H521 128.1 no
N40 C53 C52 106.3(2) yes
N40 C53 H531 124.7 no
C52 C53 H531 129.0 no
Al2 C54 C55 118.64(18) yes
Al2 C54 H541 108.2 no
C55 C54 H541 109.3 no
Al2 C54 H542 103.3 no
C55 C54 H542 106.4 no
H541 C54 H542 110.9 no
C54 C55 C56 112.2(2) yes
C54 C55 C57 111.3(2) yes
C56 C55 C57 109.7(2) yes
C54 C55 H551 108.2 no
C56 C55 H551 107.4 no
C57 C55 H551 108.0 no
C55 C56 H563 109.8 no
C55 C56 H562 108.3 no
H563 C56 H562 109.0 no
C55 C56 H561 109.2 no
H563 C56 H561 110.5 no
H562 C56 H561 110.1 no
C55 C57 H573 109.8 no
C55 C57 H572 110.3 no
H573 C57 H572 108.1 no
C55 C57 H571 108.7 no
H573 C57 H571 109.9 no
H572 C57 H571 110.0 no
C59 O58 C62 107.3(3) yes
O58 C59 C60 106.2(3) yes
O58 C59 H591 110.9 no
C60 C59 H591 110.0 no
O58 C59 H592 108.7 no
C60 C59 H592 111.8 no
H591 C59 H592 109.2 no
C59 C60 C61 102.3(3) yes
C59 C60 H601 110.4 no
C61 C60 H601 110.8 no
C59 C60 H602 110.9 no
C61 C60 H602 110.3 no
H601 C60 H602 111.8 no
C60 C61 C62 105.7(3) yes
C60 C61 H612 109.6 no
C62 C61 H612 108.1 no
C60 C61 H611 113.2 no
C62 C61 H611 108.6 no
H612 C61 H611 111.4 no
C61 C62 O58 110.7(4) yes
C61 C62 H621 111.4 no
O58 C62 H621 109.4 no
C61 C62 H622 108.4 no
O58 C62 H622 109.2 no
H621 C62 H622 107.6 no
C64 O63 C67 108.5(3) yes
O63 C64 C65 107.7(3) yes
O63 C64 H641 109.7 no
C65 C64 H641 111.9 no
O63 C64 H642 107.6 no
C65 C64 H642 109.6 no
H641 C64 H642 110.2 no
C64 C65 C66 102.6(4) yes
C64 C65 H652 109.5 no
C66 C65 H652 110.3 no
C64 C65 H651 112.0 no
C66 C65 H651 111.9 no
H652 C65 H651 110.3 no
C65 C66 C67 105.3(4) yes
C65 C66 H662 111.1 no
C67 C66 H662 110.5 no
C65 C66 H661 112.8 no
C67 C66 H661 108.6 no
H662 C66 H661 108.5 no
C66 C67 O63 108.7(4) yes
C66 C67 H671 109.8 no
O63 C67 H671 108.7 no
C66 C67 H672 110.7 no
O63 C67 H672 108.5 no
H671 C67 H672 110.5 no
C69 O68 C72 106.4(3) yes
O68 C69 C70 107.1(3) yes
O68 C69 H691 109.7 no
C70 C69 H691 109.1 no
O68 C69 H692 110.7 no
C70 C69 H692 110.1 no
H691 C69 H692 110.0 no
C69 C70 C71 104.0(3) yes
C69 C70 H702 110.1 no
C71 C70 H702 111.5 no
C69 C70 H701 111.1 no
C71 C70 H701 111.9 no
H702 C70 H701 108.3 no
C70 C71 C72 104.7(4) yes
C70 C71 H711 111.5 no
C72 C71 H711 109.6 no
C70 C71 H712 111.3 no
C72 C71 H712 109.0 no
H711 C71 H712 110.6 no
C71 C72 O68 104.6(3) yes
C71 C72 H721 111.9 no
O68 C72 H721 109.0 no
C71 C72 H722 111.4 no
O68 C72 H722 109.4 no
H721 C72 H722 110.3 no
C74 O73 C77 108.0(3) yes
O73 C74 C75 107.1(4) yes
O73 C74 H741 110.4 no
C75 C74 H741 110.0 no
O73 C74 H742 110.5 no
C75 C74 H742 109.6 no
H741 C74 H742 109.3 no
C74 C75 C76 103.3(4) yes
C74 C75 H752 110.3 no
C76 C75 H752 112.4 no
C74 C75 H751 108.8 no
C76 C75 H751 111.1 no
H752 C75 H751 110.5 no
C75 C76 C77 101.0(4) yes
C75 C76 H762 109.8 no
C77 C76 H762 109.4 no
C75 C76 H761 113.3 no
C77 C76 H761 112.6 no
H762 C76 H761 110.3 no
C76 C77 O73 105.0(4) yes
C76 C77 H772 109.6 no
O73 C77 H772 111.0 no
C76 C77 H771 109.1 no
O73 C77 H771 109.0 no
H772 C77 H771 112.8 no

loop_
_geom_bond_atom_site_label_1
_geom_bond_atom_site_label_2
_geom_bond_distance
_geom_bond_publ_flag
Al2 O3 1.7647(18) yes
Al2 O19 1.7711(18) yes
Al2 O35 1.7447(18) yes
Al2 C54 2.003(2) yes
O3 C4 1.334(3) yes
C4 C5 1.416(3) yes
C4 C13 1.444(3) yes
C5 C6 1.547(4) yes
C5 C10 1.394(3) yes
C6 C7 1.542(4) yes
C6 C8 1.537(4) yes
C6 C9 1.550(4) yes
C7 H71 0.974 no
C7 H73 0.959 no
C7 H72 0.961 no
C8 H81 0.946 no
C8 H83 0.979 no
C8 H82 0.983 no
C9 H91 0.983 no
C9 H93 0.985 no
C9 H92 0.977 no
C10 C11 1.385(4) yes
C10 H101 0.935 no
C11 C12 1.382(4) yes
C11 C18 1.509(4) yes
C12 C13 1.400(3) yes
C12 H121 0.942 no
C13 C14 1.542(4) yes
C14 C15 1.534(4) yes
C14 C16 1.537(4) yes
C14 C17 1.545(4) yes
C15 H153 0.983 no
C15 H151 0.976 no
C15 H152 0.965 no
C16 H161 0.975 no
C16 H162 0.962 no
C16 H163 0.987 no
C17 H172 0.969 no
C17 H171 0.987 no
C17 H173 0.980 no
C18 H181 0.979 no
C18 H183 0.958 no
C18 H182 0.990 no
O19 C20 1.328(3) yes
C20 C21 1.431(3) yes
C20 C29 1.438(3) yes
C21 C22 1.534(4) yes
C21 C26 1.398(3) yes
C22 C23 1.532(4) yes
C22 C24 1.543(4) yes
C22 C25 1.540(4) yes
C23 H232 0.956 no
C23 H231 0.962 no
C23 H233 0.977 no
C24 H243 0.990 no
C24 H242 0.987 no
C24 H241 0.969 no
C25 H253 0.978 no
C25 H252 0.965 no
C25 H251 1.000 no
C26 C27 1.399(4) yes
C26 H261 0.962 no
C27 C28 1.374(4) yes
C27 C34 1.513(4) yes
C28 C29 1.383(4) yes
C28 H281 0.948 no
C29 C30 1.538(4) yes
C30 C31 1.534(4) yes
C30 C32 1.539(4) yes
C30 C33 1.544(4) yes
C31 H312 0.971 no
C31 H313 0.976 no
C31 H311 0.974 no
C32 H322 0.958 no
C32 H323 0.946 no
C32 H321 0.969 no
C33 H331 0.996 no
C33 H333 0.990 no
C33 H332 0.984 no
C34 H342 0.923 no
C34 H341 0.922 no
O35 C36 1.409(3) yes
C36 C37 1.522(4) yes
C36 C38 1.524(4) yes
C36 C39 1.550(3) yes
C37 H373 0.948 no
C37 H372 0.967 no
C37 H371 0.968 no
C38 H383 0.978 no
C38 H382 0.960 no
C38 H381 0.967 no
C39 N40 1.472(3) yes
C39 H392 0.994 no
C39 H391 0.988 no
N40 C41 1.365(3) yes
N40 C53 1.387(3) yes
C41 N42 1.379(3) yes
N42 C43 1.444(3) yes
N42 C52 1.384(3) yes
C43 C44 1.393(4) yes
C43 C48 1.389(3) yes
C44 C45 1.396(4) yes
C44 C51 1.507(4) yes
C45 C46 1.380(4) yes
C45 H451 0.931 no
C46 C47 1.394(4) yes
C46 C50 1.523(4) yes
C47 C48 1.388(4) yes
C47 H471 0.922 no
C48 C49 1.513(4) yes
C49 H491 0.959 no
C49 H493 0.948 no
C49 H492 0.961 no
C50 H503 0.955 no
C50 H502 0.943 no
C50 H501 0.951 no
C51 H512 0.965 no
C51 H511 0.973 no
C51 H513 0.970 no
C52 C53 1.360(4) yes
C52 H521 0.934 no
C53 H531 0.961 no
C54 C55 1.535(3) yes
C54 H541 0.982 no
C54 H542 0.975 no
C55 C56 1.520(4) yes
C55 C57 1.535(4) yes
C55 H551 0.975 no
C56 H563 0.966 no
C56 H562 0.962 no
C56 H561 0.977 no
C57 H573 0.961 no
C57 H572 0.983 no
C57 H571 0.948 no
O58 C59 1.428(4) yes
O58 C62 1.421(4) yes
C59 C60 1.511(5) yes
C59 H591 0.986 no
C59 H592 0.972 no
C60 C61 1.526(5) yes
C60 H601 1.005 no
C60 H602 0.979 no
C61 C62 1.425(6) yes
C61 H612 1.006 no
C61 H611 0.956 no
C62 H621 0.946 no
C62 H622 0.980 no
O63 C64 1.414(5) yes
O63 C67 1.421(5) yes
C64 C65 1.504(6) yes
C64 H641 1.006 no
C64 H642 0.985 no
C65 C66 1.495(6) yes
C65 H652 0.977 no
C65 H651 0.988 no
C66 C67 1.443(6) yes
C66 H662 0.970 no
C66 H661 0.990 no
C67 H671 1.002 no
C67 H672 0.966 no
O68 C69 1.424(4) yes
O68 C72 1.428(5) yes
C69 C70 1.498(5) yes
C69 H691 0.992 no
C69 H692 0.979 no
C70 C71 1.521(6) yes
C70 H702 0.992 no
C70 H701 0.986 no
C71 C72 1.470(6) yes
C71 H711 0.955 no
C71 H712 0.997 no
C72 H721 0.982 no
C72 H722 0.978 no
O73 C74 1.427(5) yes
O73 C77 1.422(5) yes
C74 C75 1.502(7) yes
C74 H741 0.995 no
C74 H742 0.975 no
C75 C76 1.514(8) yes
C75 H752 0.992 no
C75 H751 0.991 no
C76 C77 1.491(6) yes
C76 H762 1.002 no
C76 H761 1.015 no
C77 H772 1.024 no
C77 H771 1.003 no

loop_
_geom_hbond_atom_site_label_D
_geom_hbond_atom_site_label_H
_geom_hbond_atom_site_label_A
_geom_hbond_angle_DHA
_geom_hbond_distance_DH
_geom_hbond_distance_HA
_geom_hbond_distance_DA
_geom_hbond_publ_flag
C7 H72 O3 122 0.96 2.53 3.141(5) yes
C7 H72 O35 131 0.96 2.52 3.228(5) yes
C8 H82 O3 121 0.98 2.45 3.069(5) yes
C8 H82 O35 132 0.98 2.52 3.267(5) yes
C15 H152 O3 124 0.97 2.43 3.075(5) yes
C15 H152 O19 165 0.97 2.58 3.519(5) yes
C23 H233 O3 171 0.98 2.49 3.461(5) yes
C25 H251 O19 122 1.00 2.47 3.119(5) yes
C25 H251 O35 166 1.00 2.38 3.355(5) yes
C32 H321 O19 123 0.97 2.45 3.086(5) yes
C33 H332 O19 121 0.98 2.42 3.047(5) yes

loop_
_platon_squeeze_void_nr
_platon_squeeze_void_average_x
_platon_squeeze_void_average_y
_platon_squeeze_void_average_z
_platon_squeeze_void_volume
_platon_squeeze_void_count_electrons
_platon_squeeze_void_content
1 0.731 -0.153 -0.130 323 76 ' '
2 0.231 -0.347 0.370 324 76 ' '
3 0.731 0.153 0.370 324 76 ' '
4 0.231 0.347 0.870 323 76 ' '
5 0.383 0.172 0.339 20 1 ' '
6 0.883 0.328 0.839 20 1 ' '
7 0.883 0.672 0.339 20 1 ' '
8 0.383 0.828 0.839 20 1 ' '
